data_4069839
loop_
_publ_author_name
'Jacob, Volker'
'Landorf, Christopher W.'
'Zakharov, Lev N.'
'Weakley, Timothy J. R.'
'Haley, Michael M.'

_publ_section_title
;
 Platinabenzenes: Synthesis, Properties, and Reactivity Studies of a Rare
 Class of Metalla-aromatics&#x2020;
;
_journal_issue 17
_journal_name_full Organometallics
_journal_page_first 5183
_journal_paper_doi 10.1021/om900439z
_journal_volume 28
_journal_year 2009
_chemical_formula_sum 'C30 H28 Mo O3 Pt'
_chemical_formula_weight 727.55
_chemical_name_systematic
; 
 ? 
;
_space_group_IT_number 14
_symmetry_cell_setting monoclinic
_symmetry_space_group_name_Hall '-P 2yn'
_symmetry_space_group_name_H-M 'P 1 21/n 1'
_atom_sites_solution_hydrogens geom
_atom_sites_solution_primary direct
_atom_sites_solution_secondary difmap
_audit_creation_method SHELXLTL
_cell_angle_alpha 90.00
_cell_angle_beta 112.623(9)
_cell_angle_gamma 90.00
_cell_formula_units_Z 4
_cell_length_a 14.384(6)
_cell_length_b 11.007(4)
_cell_length_c 18.438(7)
_cell_measurement_reflns_used 562
_cell_measurement_temperature 296
_cell_measurement_theta_max 14.51
_cell_measurement_theta_min 2.39
_cell_volume 2694.6(18)
_computing_cell_refinement 'Bruker SAINT'
_computing_data_collection 'Bruker SMART'
_computing_data_reduction 'Bruker SAINT'
_computing_molecular_graphics 'Bruker SHELXTL'
_computing_publication_material 'Bruker SHELXTL'
_computing_structure_refinement 'Bruker SHELXTL'
_computing_structure_solution 'Bruker SHELXTL'
_diffrn_ambient_temperature 296
_diffrn_measured_fraction_theta_full 0.998
_diffrn_measured_fraction_theta_max 0.998
_diffrn_measurement_device_type 'CCD area detector Bruker Apex'
_diffrn_measurement_method 'phi and omega scans'
_diffrn_radiation_monochromator graphite
_diffrn_radiation_source 'fine-focus sealed tube'
_diffrn_radiation_type MoK\a
_diffrn_radiation_wavelength 0.71073
_diffrn_reflns_av_R_equivalents 0.1183
_diffrn_reflns_av_sigmaI/netI 0.1525
_diffrn_reflns_limit_h_max 16
_diffrn_reflns_limit_h_min -16
_diffrn_reflns_limit_k_max 12
_diffrn_reflns_limit_k_min -10
_diffrn_reflns_limit_l_max 21
_diffrn_reflns_limit_l_min -21
_diffrn_reflns_number 13042
_diffrn_reflns_theta_full 24.73
_diffrn_reflns_theta_max 24.73
_diffrn_reflns_theta_min 1.54
_exptl_absorpt_coefficient_mu 5.679
_exptl_absorpt_correction_T_max 0.887
_exptl_absorpt_correction_T_min 0.560
_exptl_absorpt_correction_type multi-scan
_exptl_absorpt_process_details SADABS
_exptl_crystal_colour 'dark purple'
_exptl_crystal_density_diffrn 1.793
_exptl_crystal_density_meas 0
_exptl_crystal_density_method 'not measured'
_exptl_crystal_description plate
_exptl_crystal_F_000 1408
_exptl_crystal_size_max 0.10
_exptl_crystal_size_mid 0.08
_exptl_crystal_size_min 0.02
_refine_diff_density_max 0.749
_refine_diff_density_min -0.638
_refine_diff_density_rms 0.147
_refine_ls_extinction_method none
_refine_ls_goodness_of_fit_ref 0.931
_refine_ls_hydrogen_treatment noref
_refine_ls_matrix_type full
_refine_ls_number_parameters 321
_refine_ls_number_reflns 4592
_refine_ls_number_restraints 0
_refine_ls_restrained_S_all 0.931
_refine_ls_R_factor_all 0.1445
_refine_ls_R_factor_gt 0.0547
_refine_ls_shift/su_max 0.002
_refine_ls_shift/su_mean 0.000
_refine_ls_structure_factor_coef Fsqd
_refine_ls_weighting_details 'calc w=1/[\s^2^(Fo^2^)+(0.0179P)^2^+0.0000P] where P=(Fo^2^+2Fc^2^)/3'
_refine_ls_weighting_scheme calc
_refine_ls_wR_factor_gt 0.0728
_refine_ls_wR_factor_ref 0.0947
_reflns_number_gt 2290
_reflns_number_total 4592
_reflns_threshold_expression >2sigma(I)
_cod_data_source_file om900439z_si_004.cif
_cod_data_source_block cl2
_cod_depositor_comments
;
The following automatic conversions were performed:

'_symmetry_cell_setting' value 'Monoclinic' changed to 'monoclinic'
according to /home/saulius/struct/CIF-dictionaries/cif_core.dic
dictionary named 'cif_core.dic' version 2.4.2 from 2011-04-26.

Automatic conversion script
Id: cif_fix_values 1715 2011-07-08 13:25:40Z adriana 
;
_cod_original_cell_volume 2694.7(18)
_cod_original_sg_symbol_H-M P2(1)/n
_cod_database_code 4069839

loop_
_symmetry_equiv_pos_as_xyz
'x, y, z'
'-x+1/2, y+1/2, -z+1/2'
'-x, -y, -z'
'x-1/2, -y-1/2, z-1/2'

loop_
_atom_site_label
_atom_site_type_symbol
_atom_site_fract_x
_atom_site_fract_y
_atom_site_fract_z
_atom_site_U_iso_or_equiv
_atom_site_adp_type
_atom_site_occupancy
_atom_site_symmetry_multiplicity
_atom_site_calc_flag
_atom_site_refinement_flags
Pt1 Pt 0.46168(4) 0.55230(4) 0.21295(3) 0.05542(19) Uani 1 1 d .
Mo2 Mo 0.56381(9) 0.60920(9) 0.37326(6) 0.0566(3) Uani 1 1 d .
C1 C 0.4202(9) 0.5006(11) 0.2951(7) 0.067(4) Uani 1 1 d .
H1 H 0.4169 0.4165 0.2986 0.080 Uiso 1 1 calc R
C2 C 0.3938(9) 0.5608(12) 0.3506(7) 0.071(4) Uani 1 1 d .
H2 H 0.3656 0.5177 0.3805 0.085 Uiso 1 1 calc R
C3 C 0.4098(9) 0.6886(12) 0.3619(7) 0.062(4) Uani 1 1 d .
H3 H 0.3994 0.7247 0.4038 0.074 Uiso 1 1 calc R
C4 C 0.4414(8) 0.7645(11) 0.3117(7) 0.050(3) Uani 1 1 d .
C5 C 0.4661(8) 0.7197(10) 0.2525(6) 0.046(3) Uani 1 1 d .
C6 C 0.4474(10) 0.8982(12) 0.3319(7) 0.055(4) Uani 1 1 d .
C7 C 0.3589(10) 0.9648(12) 0.3127(8) 0.077(4) Uani 1 1 d .
H7 H 0.2973 0.9262 0.2875 0.092 Uiso 1 1 calc R
C8 C 0.3606(14) 1.0842(13) 0.3297(10) 0.103(6) Uani 1 1 d .
H8 H 0.3002 1.1265 0.3153 0.123 Uiso 1 1 calc R
C9 C 0.4500(15) 1.1447(12) 0.3682(9) 0.087(5) Uani 1 1 d .
H9 H 0.4509 1.2264 0.3813 0.104 Uiso 1 1 calc R
C10 C 0.5384(12) 1.0797(14) 0.3865(9) 0.106(5) Uani 1 1 d .
H10 H 0.6001 1.1182 0.4118 0.127 Uiso 1 1 calc R
C11 C 0.5355(12) 0.9547(13) 0.3670(8) 0.095(5) Uani 1 1 d .
H11 H 0.5953 0.9119 0.3788 0.114 Uiso 1 1 calc R
C12 C 0.4854(11) 0.8163(11) 0.2016(8) 0.054(4) Uani 1 1 d .
C13 C 0.5803(12) 0.8453(11) 0.2052(7) 0.074(4) Uani 1 1 d .
H13 H 0.6361 0.8058 0.2412 0.089 Uiso 1 1 calc R
C14 C 0.5937(14) 0.9339(14) 0.1549(10) 0.113(6) Uani 1 1 d .
H14 H 0.6584 0.9521 0.1583 0.136 Uiso 1 1 calc R
C15 C 0.5153(17) 0.9922(15) 0.1026(10) 0.103(7) Uani 1 1 d .
H15 H 0.5243 1.0512 0.0697 0.123 Uiso 1 1 calc R
C16 C 0.4242(16) 0.9631(16) 0.0988(9) 0.100(6) Uani 1 1 d .
H16 H 0.3690 1.0020 0.0617 0.120 Uiso 1 1 calc R
C17 C 0.4072(10) 0.8777(12) 0.1475(8) 0.060(4) Uani 1 1 d .
H17 H 0.3417 0.8622 0.1432 0.072 Uiso 1 1 calc R
C18 C 0.5595(12) 0.4962(13) 0.1468(8) 0.067(4) Uani 1 1 d .
C19 C 0.4771(14) 0.5582(13) 0.0934(8) 0.069(4) Uani 1 1 d .
C20 C 0.3886(13) 0.4953(15) 0.0868(8) 0.074(5) Uani 1 1 d .
C21 C 0.4227(13) 0.3913(15) 0.1360(10) 0.084(5) Uani 1 1 d .
C22 C 0.5256(12) 0.3918(13) 0.1719(8) 0.064(4) Uani 1 1 d .
C23 C 0.6684(10) 0.5325(11) 0.1638(8) 0.095(5) Uani 1 1 d .
H23A H 0.7117 0.4989 0.2133 0.142 Uiso 1 1 calc R
H23B H 0.6740 0.6195 0.1658 0.142 Uiso 1 1 calc R
H23C H 0.6878 0.5020 0.1229 0.142 Uiso 1 1 calc R
C24 C 0.4759(12) 0.6617(12) 0.0429(7) 0.116(6) Uani 1 1 d .
H24A H 0.4710 0.6326 -0.0075 0.174 Uiso 1 1 calc R
H24B H 0.5369 0.7077 0.0667 0.174 Uiso 1 1 calc R
H24C H 0.4191 0.7127 0.0364 0.174 Uiso 1 1 calc R
C25 C 0.2815(12) 0.5177(14) 0.0317(8) 0.139(7) Uani 1 1 d .
H25A H 0.2762 0.5972 0.0090 0.208 Uiso 1 1 calc R
H25B H 0.2381 0.5125 0.0602 0.208 Uiso 1 1 calc R
H25C H 0.2619 0.4578 -0.0093 0.208 Uiso 1 1 calc R
C26 C 0.3542(12) 0.2885(13) 0.1408(9) 0.130(7) Uani 1 1 d .
H26A H 0.3414 0.2342 0.0973 0.196 Uiso 1 1 calc R
H26B H 0.2916 0.3218 0.1390 0.196 Uiso 1 1 calc R
H26C H 0.3864 0.2449 0.1892 0.196 Uiso 1 1 calc R
C27 C 0.5926(10) 0.2960(11) 0.2258(8) 0.095(5) Uani 1 1 d .
H27A H 0.5712 0.2810 0.2683 0.143 Uiso 1 1 calc R
H27B H 0.6611 0.3241 0.2465 0.143 Uiso 1 1 calc R
H27C H 0.5880 0.2223 0.1968 0.143 Uiso 1 1 calc R
C28 C 0.6928(10) 0.6662(12) 0.3753(8) 0.067(4) Uani 1 1 d .
C29 C 0.6205(11) 0.6563(11) 0.4814(8) 0.073(4) Uani 1 1 d .
C30 C 0.6302(11) 0.4543(12) 0.4141(9) 0.098(5) Uani 1 1 d .
O1 O 0.6556(8) 0.6807(8) 0.5482(5) 0.095(3) Uani 1 1 d .
O2 O 0.7699(8) 0.6990(10) 0.3771(6) 0.117(4) Uani 1 1 d .
O3 O 0.6714(10) 0.3670(9) 0.4414(7) 0.155(5) Uani 1 1 d .

loop_
_atom_site_aniso_label
_atom_site_aniso_U_11
_atom_site_aniso_U_22
_atom_site_aniso_U_33
_atom_site_aniso_U_23
_atom_site_aniso_U_13
_atom_site_aniso_U_12
Pt1 0.0516(3) 0.0456(3) 0.0613(4) -0.0097(3) 0.0130(3) -0.0010(3)
Mo2 0.0579(9) 0.0470(7) 0.0590(8) 0.0003(6) 0.0160(7) 0.0021(6)
C1 0.076(11) 0.058(9) 0.056(9) -0.013(7) 0.015(8) -0.001(7)
C2 0.075(11) 0.061(10) 0.078(10) 0.003(9) 0.030(9) -0.028(8)
C3 0.048(10) 0.071(10) 0.069(10) -0.003(8) 0.026(8) 0.007(7)
C4 0.026(8) 0.055(9) 0.055(9) -0.004(7) -0.001(7) 0.004(6)
C5 0.030(8) 0.070(9) 0.030(7) -0.003(7) 0.005(6) -0.007(6)
C6 0.034(9) 0.066(10) 0.063(10) 0.009(7) 0.018(8) 0.004(8)
C7 0.060(11) 0.060(10) 0.113(12) -0.011(9) 0.035(10) -0.002(8)
C8 0.139(19) 0.041(12) 0.149(17) 0.012(10) 0.078(16) 0.028(10)
C9 0.130(18) 0.037(10) 0.094(13) -0.020(8) 0.043(13) 0.017(11)
C10 0.078(13) 0.078(13) 0.126(14) -0.031(10) 0.000(11) -0.001(10)
C11 0.083(13) 0.055(10) 0.125(14) -0.018(10) 0.016(11) 0.014(10)
C12 0.049(10) 0.055(9) 0.060(10) -0.009(7) 0.022(9) -0.001(7)
C13 0.092(14) 0.067(10) 0.061(10) 0.005(8) 0.026(10) -0.005(9)
C14 0.139(19) 0.095(14) 0.092(14) 0.024(10) 0.031(13) -0.055(12)
C15 0.18(2) 0.056(11) 0.061(13) 0.008(9) 0.033(16) -0.008(14)
C16 0.14(2) 0.099(15) 0.044(10) 0.015(9) 0.023(13) 0.014(14)
C17 0.049(10) 0.073(10) 0.054(9) 0.002(8) 0.015(8) 0.001(8)
C18 0.079(13) 0.054(9) 0.073(11) 0.006(8) 0.033(10) 0.005(9)
C19 0.098(14) 0.045(9) 0.071(11) -0.008(8) 0.039(11) 0.002(10)
C20 0.071(13) 0.077(11) 0.067(11) -0.002(9) 0.017(10) 0.032(10)
C21 0.063(13) 0.084(12) 0.111(14) -0.033(11) 0.040(12) -0.029(11)
C22 0.076(13) 0.052(10) 0.066(10) -0.012(8) 0.032(10) 0.004(9)
C23 0.091(14) 0.088(11) 0.117(13) -0.023(9) 0.053(12) -0.012(10)
C24 0.20(2) 0.097(13) 0.057(10) -0.016(9) 0.054(13) 0.034(12)
C25 0.102(16) 0.187(18) 0.090(13) -0.066(12) -0.004(12) 0.040(13)
C26 0.120(17) 0.112(14) 0.172(17) -0.085(12) 0.070(15) -0.039(12)
C27 0.102(14) 0.075(11) 0.108(13) -0.003(9) 0.038(11) 0.032(10)
C28 0.046(10) 0.088(11) 0.071(10) -0.001(8) 0.027(9) 0.018(8)
C29 0.084(12) 0.070(10) 0.052(10) 0.009(8) 0.011(10) -0.002(8)
C30 0.083(12) 0.051(10) 0.111(13) 0.007(10) -0.019(10) 0.016(9)
O1 0.103(9) 0.112(8) 0.056(7) -0.005(6) 0.015(7) 0.012(6)
O2 0.072(9) 0.184(11) 0.105(9) 0.022(7) 0.045(8) -0.003(8)
O3 0.146(13) 0.065(8) 0.181(12) 0.012(8) -0.020(10) 0.020(7)

loop_
_atom_type_symbol
_atom_type_description
_atom_type_scat_dispersion_real
_atom_type_scat_dispersion_imag
_atom_type_scat_source
C C 0.0033 0.0016 'International Tables Vol C Tables 4.2.6.8 and 6.1.1.4'
H H 0.0000 0.0000 'International Tables Vol C Tables 4.2.6.8 and 6.1.1.4'
O O 0.0106 0.0060 'International Tables Vol C Tables 4.2.6.8 and 6.1.1.4'
Mo Mo -1.6832 0.6857 'International Tables Vol C Tables 4.2.6.8 and 6.1.1.4'
Pt Pt -1.7033 8.3905 'International Tables Vol C Tables 4.2.6.8 and 6.1.1.4'

loop_
_geom_angle_atom_site_label_1
_geom_angle_atom_site_label_2
_geom_angle_atom_site_label_3
_geom_angle
C1 Pt1 C5 87.8(5)
C1 Pt1 C21 101.0(5)
C5 Pt1 C21 162.3(6)
C1 Pt1 C20 124.9(6)
C5 Pt1 C20 125.5(5)
C21 Pt1 C20 37.4(5)
C1 Pt1 C22 108.9(5)
C5 Pt1 C22 153.7(5)
C21 Pt1 C22 35.8(5)
C20 Pt1 C22 61.4(5)
C1 Pt1 C18 142.1(5)
C5 Pt1 C18 120.8(5)
C21 Pt1 C18 59.5(5)
C20 Pt1 C18 60.5(5)
C22 Pt1 C18 35.9(4)
C1 Pt1 C19 160.1(5)
C5 Pt1 C19 109.0(5)
C21 Pt1 C19 60.0(5)
C20 Pt1 C19 36.2(5)
C22 Pt1 C19 59.9(5)
C18 Pt1 C19 35.5(4)
C1 Pt1 Mo2 55.4(4)
C5 Pt1 Mo2 58.4(3)
C21 Pt1 Mo2 139.0(5)
C20 Pt1 Mo2 175.7(4)
C22 Pt1 Mo2 114.3(4)
C18 Pt1 Mo2 116.2(4)
C19 Pt1 Mo2 142.7(4)
C29 Mo2 C28 82.6(6)
C29 Mo2 C30 83.4(6)
C28 Mo2 C30 87.3(6)
C29 Mo2 C3 90.1(5)
C28 Mo2 C3 138.8(5)
C30 Mo2 C3 132.2(6)
C29 Mo2 C1 134.5(5)
C28 Mo2 C1 141.8(5)
C30 Mo2 C1 88.7(5)
C3 Mo2 C1 63.3(4)
C29 Mo2 C2 104.0(5)
C28 Mo2 C2 169.9(5)
C30 Mo2 C2 100.9(6)
C3 Mo2 C2 35.4(4)
C1 Mo2 C2 34.2(3)
C29 Mo2 C4 103.9(5)
C28 Mo2 C4 107.5(5)
C30 Mo2 C4 164.1(5)
C3 Mo2 C4 35.6(4)
C1 Mo2 C4 76.1(4)
C2 Mo2 C4 63.8(4)
C29 Mo2 C5 132.7(5)
C28 Mo2 C5 93.8(5)
C30 Mo2 C5 143.7(5)
C3 Mo2 C5 62.4(4)
C1 Mo2 C5 68.5(4)
C2 Mo2 C5 76.1(4)
C4 Mo2 C5 32.6(3)
C29 Mo2 Pt1 174.0(4)
C28 Mo2 Pt1 101.6(4)
C30 Mo2 Pt1 101.0(4)
C3 Mo2 Pt1 84.0(3)
C1 Mo2 Pt1 42.3(3)
C2 Mo2 Pt1 71.3(3)
C4 Mo2 Pt1 70.8(3)
C5 Mo2 Pt1 43.3(3)
C2 C1 Pt1 134.2(9)
C2 C1 Mo2 74.3(7)
Pt1 C1 Mo2 82.2(4)
C1 C2 C3 120.3(12)
C1 C2 Mo2 71.5(7)
C3 C2 Mo2 69.9(7)
C2 C3 C4 123.3(11)
C2 C3 Mo2 74.7(7)
C4 C3 Mo2 75.5(7)
C5 C4 C3 123.2(11)
C5 C4 C6 122.7(12)
C3 C4 C6 114.0(11)
C5 C4 Mo2 75.6(7)
C3 C4 Mo2 68.9(6)
C6 C4 Mo2 127.9(8)
C4 C5 C12 114.2(11)
C4 C5 Pt1 130.6(9)
C12 C5 Pt1 114.5(8)
C4 C5 Mo2 71.7(7)
C12 C5 Mo2 137.3(8)
Pt1 C5 Mo2 78.3(4)
C11 C6 C7 119.0(14)
C11 C6 C4 121.7(12)
C7 C6 C4 119.3(12)
C8 C7 C6 121.4(14)
C7 C8 C9 121.3(16)
C8 C9 C10 117.7(14)
C9 C10 C11 120.3(15)
C6 C11 C10 120.3(14)
C17 C12 C13 116.3(13)
C17 C12 C5 120.4(13)
C13 C12 C5 123.2(13)
C12 C13 C14 120.8(15)
C15 C14 C13 121.1(18)
C16 C15 C14 118(2)
C15 C16 C17 123.2(19)
C12 C17 C16 120.6(14)
C22 C18 C19 109.1(14)
C22 C18 C23 127.6(15)
C19 C18 C23 122.9(15)
C22 C18 Pt1 71.2(7)
C19 C18 Pt1 73.3(8)
C23 C18 Pt1 128.1(9)
C18 C19 C20 108.3(14)
C18 C19 C24 128.9(16)
C20 C19 C24 122.4(17)
C18 C19 Pt1 71.2(8)
C20 C19 Pt1 69.7(8)
C24 C19 Pt1 130.4(9)
C19 C20 C21 105.1(14)
C19 C20 C25 129.3(17)
C21 C20 C25 125.0(18)
C19 C20 Pt1 74.1(9)
C21 C20 Pt1 69.8(8)
C25 C20 Pt1 127.2(9)
C22 C21 C20 110.4(14)
C22 C21 C26 125.2(18)
C20 C21 C26 124.1(18)
C22 C21 Pt1 74.1(8)
C20 C21 Pt1 72.8(8)
C26 C21 Pt1 124.7(9)
C21 C22 C18 107.1(14)
C21 C22 C27 127.7(16)
C18 C22 C27 125.2(15)
C21 C22 Pt1 70.2(8)
C18 C22 Pt1 72.9(7)
C27 C22 Pt1 124.4(9)
O2 C28 Mo2 179.2(15)
O1 C29 Mo2 177.6(12)
O3 C30 Mo2 176.6(15)

loop_
_geom_bond_atom_site_label_1
_geom_bond_atom_site_label_2
_geom_bond_distance
Pt1 C1 1.916(11)
Pt1 C5 1.973(11)
Pt1 C21 2.204(13)
Pt1 C20 2.243(14)
Pt1 C22 2.253(12)
Pt1 C18 2.274(13)
Pt1 C19 2.299(13)
Pt1 Mo2 2.8188(15)
Mo2 C29 1.913(14)
Mo2 C28 1.945(14)
Mo2 C30 1.958(13)
Mo2 C3 2.315(11)
Mo2 C1 2.342(12)
Mo2 C2 2.377(12)
Mo2 C4 2.402(11)
Mo2 C5 2.451(11)
C1 C2 1.388(14)
C2 C3 1.428(14)
C3 C4 1.444(14)
C4 C5 1.365(13)
C4 C6 1.513(15)
C5 C12 1.512(15)
C6 C11 1.334(16)
C6 C7 1.391(15)
C7 C8 1.350(15)
C8 C9 1.378(19)
C9 C10 1.383(18)
C10 C11 1.419(16)
C12 C17 1.362(15)
C12 C13 1.378(15)
C13 C14 1.410(15)
C14 C15 1.33(2)
C15 C16 1.32(2)
C16 C17 1.385(17)
C18 C22 1.395(16)
C18 C19 1.395(17)
C18 C23 1.527(16)
C19 C20 1.412(18)
C19 C24 1.468(16)
C20 C21 1.425(18)
C20 C25 1.504(17)
C21 C22 1.370(18)
C21 C26 1.525(16)
C22 C27 1.513(16)
C28 O2 1.154(13)
C29 O1 1.168(12)
C30 O3 1.140(13)
